data_1503180
loop_
_publ_author_name
'Matsuo, Jun-ichi'
'Kawano, Mizuki'
'Okuno, Ryosuke'
'Ishibashi, Hiroyuki'

_publ_section_title
;
 Titanium(IV) chloride-mediated carbon-carbon bond-forming reaction
 between 3,3-dialkylcyclobutanones and aldehydes.
;
_journal_issue 17
_journal_name_full 'Organic letters'
_journal_page_first 3960
_journal_page_last 3962
_journal_paper_doi 10.1021/ol101653b
_journal_volume 12
_journal_year 2010
_chemical_formula_moiety 'C20 H35 Cl O2 Si '
_chemical_formula_sum 'C20 H35 Cl O2 Si'
_chemical_formula_weight 371.03
_space_group_IT_number 14
_symmetry_cell_setting monoclinic
_symmetry_Int_Tables_number 14
_symmetry_space_group_name_Hall '-P 2yab'
_symmetry_space_group_name_H-M 'P 1 21/a 1'
_cell_angle_alpha 90
_cell_angle_beta 109.09(2)
_cell_angle_gamma 90
_cell_formula_units_Z 4
_cell_length_a 9.956(6)
_cell_length_b 20.04(1)
_cell_length_c 11.392(7)
_cell_measurement_reflns_used 7026
_cell_measurement_temperature 123.2
_cell_measurement_theta_max 27.6
_cell_measurement_theta_min 3.1
_cell_volume 2148(2)
_computing_cell_refinement CRYSTALCLEAR
_computing_data_collection CRYSTALCLEAR
_computing_data_reduction 'teXsan Ver. 1.11'
_computing_publication_material 'teXsan Ver. 1.11'
_computing_structure_refinement 'teXsan Ver. 1.10'
_computing_structure_solution DirectMethod
_diffrn_detector_area_resol_mean 14.46
_diffrn_measured_fraction_theta_full 0.9594
_diffrn_measured_fraction_theta_max 0.9594
_diffrn_measurement_device_type 'Rigaku/MSC Mercury CCD'
_diffrn_measurement_method \w
_diffrn_radiation_type 'Mo K\a'
_diffrn_radiation_wavelength 0.7107
_diffrn_reflns_av_R_equivalents 0.063
_diffrn_reflns_limit_h_max 11
_diffrn_reflns_limit_h_min -12
_diffrn_reflns_limit_k_max 26
_diffrn_reflns_limit_k_min -26
_diffrn_reflns_limit_l_max 14
_diffrn_reflns_limit_l_min -12
_diffrn_reflns_number 4896
_diffrn_reflns_theta_full 27.59
_diffrn_reflns_theta_max 27.59
_exptl_absorpt_coefficient_mu 0.243
_exptl_absorpt_correction_T_max 0.983
_exptl_absorpt_correction_T_min 0.718
_exptl_absorpt_correction_type multi-scan
_exptl_absorpt_process_details '(Jacobson, 1998)'
_exptl_crystal_colour Colorless
_exptl_crystal_density_diffrn 1.148
_exptl_crystal_density_method 'not measured'
_exptl_crystal_description Prism
_exptl_crystal_size_max 0.300
_exptl_crystal_size_mid 0.200
_exptl_crystal_size_min 0.070
_refine_diff_density_max 1.12
_refine_diff_density_min -0.32
_refine_ls_extinction_method none
_refine_ls_goodness_of_fit_ref 1.046
_refine_ls_hydrogen_treatment noref
_refine_ls_number_parameters 217
_refine_ls_number_reflns 2601
_refine_ls_R_factor_gt 0.0619
_refine_ls_shift/su_max 0.0019
_refine_ls_structure_factor_coef F
_refine_ls_weighting_details 'w = 1/[\s^2^(Fo) + 0.00106|Fo|^2^]'
_refine_ls_weighting_scheme calc
_refine_ls_wR_factor_ref 0.0753
_reflns_number_gt 2601
_reflns_number_total 4772
_reflns_threshold_expression F^2^>2.0\s(F^2^)
_cod_data_source_file ol101653b_si_002.cif
_cod_data_source_block '_matsuo11'
_cod_original_cell_volume 2147(2)
_cod_original_formula_sum 'C20 H35 Cl O2 Si '
_cod_database_code 1503180

loop_
_symmetry_equiv_pos_as_xyz
x,y,z
1/2-x,1/2+y,-z
-x,-y,-z
1/2+x,1/2-y,z

loop_
_atom_site_label
_atom_site_type_symbol
_atom_site_fract_x
_atom_site_fract_y
_atom_site_fract_z
_atom_site_U_iso_or_equiv
_atom_site_adp_type
_atom_site_occupancy
_atom_site_calc_flag
Cl1 Cl 0.0578(1) 0.14689(6) 0.2243(1) 0.0322(3) Uani 1.00 d
Si1 Si 0.3030(1) 0.08130(6) 0.7141(1) 0.0217(3) Uani 1.00 d
O1 O 0.6254(3) 0.2135(2) 0.5229(3) 0.0267(9) Uani 1.00 d
O2 O 0.3594(3) 0.2638(1) 0.4620(3) 0.0238(8) Uani 1.00 d
C1 C 0.5862(4) 0.1493(2) 0.5558(4) 0.021(1) Uani 1.00 d
C2 C 0.6906(4) 0.1253(2) 0.6759(4) 0.023(1) Uani 1.00 d
C3 C 0.7430(5) 0.1691(2) 0.7746(4) 0.026(1) Uani 1.00 d
C4 C 0.8380(5) 0.1472(3) 0.8860(4) 0.036(1) Uani 1.00 d
C5 C 0.8825(5) 0.0814(3) 0.8995(5) 0.035(1) Uani 1.00 d
C6 C 0.8326(5) 0.0376(3) 0.8017(5) 0.034(1) Uani 1.00 d
C7 C 0.7377(5) 0.0605(2) 0.6921(4) 0.027(1) Uani 1.00 d
C8 C 0.4344(4) 0.1563(2) 0.5607(4) 0.020(1) Uani 1.00 d
C9 C 0.3728(4) 0.0875(2) 0.5801(4) 0.021(1) Uani 1.00 d
C10 C 0.4297(6) 0.1209(3) 0.8524(5) 0.036(2) Uani 1.00 d
C11 C 0.1284(5) 0.1249(3) 0.6736(5) 0.036(2) Uani 1.00 d
C12 C 0.2833(5) -0.0093(2) 0.7487(4) 0.024(1) Uani 1.00 d
C13 C 0.4242(5) -0.0444(2) 0.7742(4) 0.028(1) Uani 1.00 d
C14 C 0.2330(5) -0.0172(2) 0.8604(5) 0.033(1) Uani 1.00 d
C15 C 0.1742(5) -0.0437(3) 0.6364(5) 0.037(2) Uani 1.00 d
C16 C 0.3341(4) 0.1932(2) 0.4487(4) 0.021(1) Uani 1.00 d
C17 C 0.3411(4) 0.1688(2) 0.3242(4) 0.021(1) Uani 1.00 d
C18 C 0.2174(4) 0.1873(2) 0.2097(4) 0.023(1) Uani 1.00 d
C19 C 0.1852(5) 0.2613(3) 0.1930(5) 0.034(1) Uani 1.00 d
C20 C 0.2404(5) 0.1589(3) 0.0959(4) 0.031(1) Uani 1.00 d
H1 H 0.7250 0.2062 0.5210 0.0912 Uiso 1.00 calc
H2 H 0.5838 0.1171 0.4905 0.0267 Uiso 1.00 calc
H3 H 0.7117 0.2157 0.7649 0.0315 Uiso 1.00 calc
H4 H 0.8755 0.1783 0.9538 0.0452 Uiso 1.00 calc
H5 H 0.9455 0.0669 0.9791 0.0429 Uiso 1.00 calc
H6 H 0.8656 -0.0085 0.8105 0.0437 Uiso 1.00 calc
H7 H 0.7028 0.0309 0.6219 0.0339 Uiso 1.00 calc
H8 H 0.4432 0.1826 0.6343 0.0250 Uiso 1.00 calc
H9 H 0.4441 0.0549 0.5905 0.0279 Uiso 1.00 calc
H10 H 0.2954 0.0781 0.5057 0.0279 Uiso 1.00 calc
H11 H 0.4426 0.1670 0.8392 0.0433 Uiso 1.00 calc
H12 H 0.5217 0.0994 0.8746 0.0433 Uiso 1.00 calc
H13 H 0.3976 0.1170 0.9234 0.0433 Uiso 1.00 calc
H14 H 0.1381 0.1709 0.6546 0.0451 Uiso 1.00 calc
H15 H 0.0609 0.1048 0.6019 0.0451 Uiso 1.00 calc
H16 H 0.0911 0.1228 0.7406 0.0451 Uiso 1.00 calc
H17 H 0.4548 -0.0417 0.7029 0.0330 Uiso 1.00 calc
H18 H 0.4941 -0.0244 0.8429 0.0330 Uiso 1.00 calc
H19 H 0.4146 -0.0903 0.7920 0.0330 Uiso 1.00 calc
H20 H 0.2988 0.0018 0.9322 0.0425 Uiso 1.00 calc
H21 H 0.1428 0.0056 0.8440 0.0425 Uiso 1.00 calc
H22 H 0.2188 -0.0630 0.8745 0.0425 Uiso 1.00 calc
H23 H 0.1646 -0.0898 0.6541 0.0466 Uiso 1.00 calc
H24 H 0.0834 -0.0228 0.6176 0.0466 Uiso 1.00 calc
H25 H 0.2036 -0.0411 0.5644 0.0466 Uiso 1.00 calc
H26 H 0.2376 0.1861 0.4484 0.0283 Uiso 1.00 calc
H27 H 0.4605 0.2828 0.4966 0.0912 Uiso 1.00 calc
H28 H 0.4263 0.1861 0.3141 0.0228 Uiso 1.00 calc
H29 H 0.3486 0.1209 0.3276 0.0228 Uiso 1.00 calc
H30 H 0.1709 0.2805 0.2642 0.0440 Uiso 1.00 calc
H31 H 0.2632 0.2847 0.1780 0.0440 Uiso 1.00 calc
H32 H 0.1022 0.2688 0.1225 0.0440 Uiso 1.00 calc
H33 H 0.3253 0.1765 0.0860 0.0385 Uiso 1.00 calc
H34 H 0.1620 0.1707 0.0237 0.0385 Uiso 1.00 calc
H35 H 0.2474 0.1115 0.1004 0.0385 Uiso 1.00 calc

loop_
_atom_site_aniso_label
_atom_site_aniso_U_11
_atom_site_aniso_U_22
_atom_site_aniso_U_33
_atom_site_aniso_U_12
_atom_site_aniso_U_13
_atom_site_aniso_U_23
Cl1 0.0206(6) 0.0405(7) 0.0353(7) -0.0086(5) 0.0088(5) -0.0039(6)
Si1 0.0229(7) 0.0206(6) 0.0250(7) -0.0016(5) 0.0124(5) 0.0001(5)
O1 0.019(2) 0.021(2) 0.042(2) 0.000(1) 0.012(1) 0.009(1)
O2 0.022(2) 0.014(2) 0.038(2) 0.001(1) 0.013(1) -0.002(1)
C1 0.023(2) 0.018(2) 0.023(2) -0.004(2) 0.007(2) 0.001(2)
C2 0.018(2) 0.026(3) 0.026(3) -0.002(2) 0.009(2) 0.003(2)
C3 0.022(2) 0.026(3) 0.027(3) -0.004(2) 0.004(2) -0.004(2)
C4 0.030(3) 0.044(3) 0.030(3) -0.003(2) 0.004(2) -0.003(3)
C5 0.026(3) 0.047(3) 0.029(3) -0.001(2) 0.003(2) 0.009(3)
C6 0.032(3) 0.029(3) 0.040(3) 0.003(2) 0.011(2) 0.014(2)
C7 0.029(3) 0.029(3) 0.028(3) 0.011(2) 0.015(2) 0.010(2)
C8 0.021(2) 0.018(2) 0.023(2) -0.005(2) 0.011(2) -0.005(2)
C9 0.023(2) 0.019(2) 0.022(2) -0.004(2) 0.010(2) -0.002(2)
C10 0.043(3) 0.035(3) 0.034(3) -0.012(2) 0.017(2) -0.008(2)
C11 0.032(3) 0.031(3) 0.052(3) 0.004(2) 0.023(3) 0.007(2)
C12 0.020(2) 0.023(2) 0.028(3) -0.003(2) 0.006(2) 0.005(2)
C13 0.028(3) 0.026(3) 0.031(3) 0.002(2) 0.012(2) 0.004(2)
C14 0.032(3) 0.027(3) 0.043(3) -0.004(2) 0.016(2) 0.004(2)
C15 0.042(3) 0.028(3) 0.040(3) -0.011(2) 0.012(2) 0.000(2)
C16 0.019(2) 0.016(2) 0.031(3) -0.001(2) 0.011(2) -0.002(2)
C17 0.014(2) 0.023(2) 0.027(3) -0.001(2) 0.009(2) -0.005(2)
C18 0.014(2) 0.029(3) 0.028(3) -0.005(2) 0.008(2) -0.002(2)
C19 0.032(3) 0.031(3) 0.036(3) 0.004(2) 0.008(2) 0.002(2)
C20 0.026(3) 0.042(3) 0.026(3) -0.002(2) 0.011(2) -0.006(2)

loop_
_atom_type_symbol
_atom_type_description
_atom_type_scat_dispersion_real
_atom_type_scat_dispersion_imag
_atom_type_scat_source
H H 0.000 0.000
;International Tables for Crystallography
(1992, Vol. C, Table 6.1.1.2)
;
C C 0.003 0.002
;International Tables for Crystallography
(1992, Vol. C, Tables 4.2.6.8 and 6.1.1.1)
;
O O 0.011 0.006
;International Tables for Crystallography
(1992, Vol. C, Tables 4.2.6.8 and 6.1.1.1)
;
Si Si 0.082 0.070
;International Tables for Crystallography
(1992, Vol. C, Tables 4.2.6.8 and 6.1.1.1)
;
Cl Cl 0.148 0.159
;International Tables for Crystallography
(1992, Vol. C, Tables 4.2.6.8 and 6.1.1.1)
;

loop_
_geom_angle_atom_site_label_1
_geom_angle_atom_site_label_2
_geom_angle_atom_site_label_3
_geom_angle
_geom_angle_publ_flag
C9 Si1 C10 109.5(2) yes
C9 Si1 C11 109.3(2) yes
C9 Si1 C12 109.1(2) yes
C10 Si1 C11 109.4(2) yes
C10 Si1 C12 109.0(2) yes
C11 Si1 C12 110.6(2) yes
O1 C1 C2 111.1(3) yes
O1 C1 C8 106.5(3) yes
C2 C1 C8 113.1(3) yes
C1 C2 C3 120.1(4) yes
C1 C2 C7 122.0(4) yes
C3 C2 C7 117.9(4) yes
C2 C3 C4 120.4(4) yes
C3 C4 C5 120.1(5) yes
C4 C5 C6 120.0(4) yes
C5 C6 C7 118.7(5) yes
C2 C7 C6 122.8(5) yes
C1 C8 C9 111.3(3) yes
C1 C8 C16 113.2(3) yes
C9 C8 C16 111.6(3) yes
Si1 C9 C8 116.3(3) yes
Si1 C12 C13 109.6(3) yes
Si1 C12 C14 111.2(3) yes
Si1 C12 C15 110.5(3) yes
C13 C12 C14 109.2(4) yes
C13 C12 C15 108.0(4) yes
C14 C12 C15 108.2(4) yes
O2 C16 C8 110.1(3) yes
O2 C16 C17 110.8(3) yes
C8 C16 C17 113.9(3) yes
C16 C17 C18 116.8(4) yes
Cl1 C18 C17 107.3(3) yes
Cl1 C18 C19 106.8(3) yes
Cl1 C18 C20 106.9(3) yes
C17 C18 C19 115.2(4) yes
C17 C18 C20 109.9(4) yes
C19 C18 C20 110.4(4) yes

loop_
_geom_bond_atom_site_label_1
_geom_bond_atom_site_label_2
_geom_bond_distance
_geom_bond_publ_flag
Cl1 C18 1.839(4) yes
Si1 C9 1.876(4) yes
Si1 C10 1.845(5) yes
Si1 C11 1.864(5) yes
Si1 C12 1.881(5) yes
O1 C1 1.428(5) yes
O2 C16 1.435(5) yes
C1 C2 1.501(6) yes
C1 C8 1.537(6) yes
C2 C3 1.387(6) yes
C2 C7 1.373(6) yes
C3 C4 1.383(7) yes
C4 C5 1.384(8) yes
C5 C6 1.376(7) yes
C6 C7 1.375(6) yes
C8 C9 1.553(6) yes
C8 C16 1.530(6) yes
C12 C13 1.510(6) yes
C12 C14 1.520(7) yes
C12 C15 1.543(7) yes
C16 C17 1.523(6) yes
C17 C18 1.518(6) yes
C18 C19 1.516(7) yes
C18 C20 1.500(6) yes

loop_
_geom_contact_atom_site_label_1
_geom_contact_atom_site_label_2
_geom_contact_distance
_geom_contact_site_symmetry_2
O1 O2 2.679(4) 4_555
O1 C16 3.111(5) 4_555
C5 C14 3.538(7) 3_657
